data_7218617
loop_
_publ_author_name
'Xue, Li-Ping'
'Chang, xinhong'
'Ma, Lufang'
'Wang, Liya'

_publ_section_title
;
 Four d10 metal coordination polymers based on bis(2-methyl imidazole)
 spacers: syntheses, interpenetrating structures and photoluminescence
 properties
;
_journal_name_full 'RSC Adv.'
_journal_paper_doi 10.1039/C4RA10331A
_journal_year 2014
_chemical_formula_sum 'C18 H20 N4 O4 S Zn'
_chemical_formula_weight 453.81
_chemical_name_systematic
; 
 ? 
;
_space_group_IT_number 14
_symmetry_cell_setting monoclinic
_symmetry_space_group_name_Hall '-P 2yn'
_symmetry_space_group_name_H-M 'P 1 21/n 1'
_atom_sites_solution_hydrogens geom
_atom_sites_solution_primary direct
_atom_sites_solution_secondary difmap
_audit_creation_method SHELXL-97
_cell_angle_alpha 90.00
_cell_angle_beta 94.559(2)
_cell_angle_gamma 90.00
_cell_formula_units_Z 4
_cell_length_a 9.4933(12)
_cell_length_b 19.380(2)
_cell_length_c 11.4845(14)
_cell_measurement_reflns_used 2741
_cell_measurement_temperature 296(2)
_cell_measurement_theta_max 26.38
_cell_measurement_theta_min 2.75
_cell_volume 2106.2(4)
_computing_cell_refinement 'Bruker SMART'
_computing_data_collection 'Bruker SMART'
_computing_data_reduction 'Bruker SAINT'
_computing_molecular_graphics 'Bruker SHELXTL'
_computing_publication_material 'Bruker SHELXTL'
_computing_structure_refinement 'SHELXL-97 (Sheldrick, 1997)'
_computing_structure_solution 'SHELXS-97 (Sheldrick, 1990)'
_diffrn_ambient_temperature 296(2)
_diffrn_measured_fraction_theta_full 0.983
_diffrn_measured_fraction_theta_max 0.983
_diffrn_measurement_device_type 'CCD area detector'
_diffrn_measurement_method 'phi and omega scans'
_diffrn_radiation_monochromator graphite
_diffrn_radiation_source 'fine-focus sealed tube'
_diffrn_radiation_type MoK\a
_diffrn_radiation_wavelength 0.71073
_diffrn_reflns_av_R_equivalents 0.0231
_diffrn_reflns_av_sigmaI/netI 0.0329
_diffrn_reflns_limit_h_max 9
_diffrn_reflns_limit_h_min -11
_diffrn_reflns_limit_k_max 22
_diffrn_reflns_limit_k_min -23
_diffrn_reflns_limit_l_max 12
_diffrn_reflns_limit_l_min -13
_diffrn_reflns_number 8665
_diffrn_reflns_theta_full 25.50
_diffrn_reflns_theta_max 25.50
_diffrn_reflns_theta_min 2.40
_diffrn_standards_decay_% 0
_diffrn_standards_interval_count 0
_diffrn_standards_interval_time 0
_diffrn_standards_number 0
_exptl_absorpt_coefficient_mu 1.295
_exptl_absorpt_correction_T_max 0.792
_exptl_absorpt_correction_T_min 0.674
_exptl_absorpt_correction_type multi-scan
_exptl_absorpt_process_details sadabs
_exptl_crystal_colour colourless
_exptl_crystal_density_diffrn 1.431
_exptl_crystal_density_method 'not measured'
_exptl_crystal_description block
_exptl_crystal_F_000 936
_exptl_crystal_size_max 0.37
_exptl_crystal_size_mid 0.26
_exptl_crystal_size_min 0.18
_refine_diff_density_max 0.597
_refine_diff_density_min -0.191
_refine_diff_density_rms 0.054
_refine_ls_extinction_method none
_refine_ls_goodness_of_fit_ref 1.025
_refine_ls_hydrogen_treatment constr
_refine_ls_matrix_type full
_refine_ls_number_parameters 255
_refine_ls_number_reflns 3849
_refine_ls_number_restraints 0
_refine_ls_restrained_S_all 1.025
_refine_ls_R_factor_all 0.0455
_refine_ls_R_factor_gt 0.0326
_refine_ls_shift/su_max 0.058
_refine_ls_shift/su_mean 0.001
_refine_ls_structure_factor_coef Fsqd
_refine_ls_weighting_details 'calc w=1/[\s^2^(Fo^2^)+(0.0455P)^2^+0.5686P] where P=(Fo^2^+2Fc^2^)/3'
_refine_ls_weighting_scheme calc
_refine_ls_wR_factor_gt 0.0810
_refine_ls_wR_factor_ref 0.0885
_reflns_number_gt 3097
_reflns_number_total 3849
_reflns_threshold_expression >2sigma(I)
_cod_data_source_file c4ra10331a2.cif
_cod_data_source_block a
_cod_depositor_comments
;
The following automatic conversions were performed:

'_symmetry_cell_setting' value 'Monoclinic' changed to 'monoclinic'
according to
/usr/data/users/saulius/crontab/automatic-downloads/rss-feeds/RSC/lib/dictionaries/cif_core.dic
dictionary named 'cif_core.dic' version 2.4.2 from 2011-04-26.

Automatic conversion script
Id: cif_fix_values 2827 2014-09-09 07:05:25Z andrius 
;
_cod_original_cell_volume 2106.2(5)
_cod_original_sg_symbol_H-M P2(1)/n
_cod_database_code 7218617

loop_
_symmetry_equiv_pos_as_xyz
'x, y, z'
'-x+1/2, y+1/2, -z+1/2'
'-x, -y, -z'
'x-1/2, -y-1/2, z-1/2'

loop_
_atom_site_label
_atom_site_type_symbol
_atom_site_fract_x
_atom_site_fract_y
_atom_site_fract_z
_atom_site_U_iso_or_equiv
_atom_site_adp_type
_atom_site_occupancy
_atom_site_symmetry_multiplicity
_atom_site_calc_flag
_atom_site_refinement_flags
Zn1 Zn 0.74039(3) 0.545842(13) 0.26590(3) 0.03083(11) Uani 1 1 d .
S1 S 0.54052(8) 0.73233(3) -0.07623(6) 0.0431(2) Uani 1 1 d .
O1 O 0.6755(3) 0.60222(11) 0.0159(2) 0.0649(7) Uani 1 1 d .
O2 O 0.6058(2) 0.61180(10) 0.19564(19) 0.0522(5) Uani 1 1 d .
O3 O 0.4414(3) 0.85005(11) -0.2256(2) 0.0776(8) Uani 1 1 d .
O4 O 0.3248(2) 0.90470(9) -0.09462(17) 0.0439(5) Uani 1 1 d .
N1 N 0.6044(2) 0.47879(10) 0.3337(2) 0.0364(5) Uani 1 1 d .
N2 N 0.5157(3) 0.39770(10) 0.4389(2) 0.0441(6) Uani 1 1 d .
N3 N 0.4686(2) 0.08539(10) 0.5697(2) 0.0384(5) Uani 1 1 d .
N4 N 0.3787(2) 0.00955(10) 0.68433(19) 0.0339(5) Uani 1 1 d .
C1 C 0.6138(3) 0.63202(13) 0.0909(3) 0.0400(7) Uani 1 1 d .
C2 C 0.5402(3) 0.69794(13) 0.0609(2) 0.0359(6) Uani 1 1 d .
C3 C 0.4662(3) 0.73807(15) 0.1311(3) 0.0506(8) Uani 1 1 d .
H3 H 0.4542 0.7277 0.2087 0.061 Uiso 1 1 calc R
C4 C 0.4093(3) 0.79735(15) 0.0732(3) 0.0492(8) Uani 1 1 d .
H4 H 0.3561 0.8303 0.1090 0.059 Uiso 1 1 calc R
C5 C 0.4399(3) 0.80129(12) -0.0391(2) 0.0354(6) Uani 1 1 d .
C6 C 0.4005(3) 0.85535(13) -0.1279(3) 0.0409(7) Uani 1 1 d .
C7 C 0.4602(3) 0.48382(15) 0.3230(3) 0.0519(8) Uani 1 1 d .
H7 H 0.4085 0.5162 0.2776 0.062 Uiso 1 1 calc R
C8 C 0.4047(3) 0.43445(15) 0.3885(3) 0.0588(9) Uani 1 1 d .
H8 H 0.3094 0.4270 0.3974 0.071 Uiso 1 1 calc R
C9 C 0.6349(3) 0.42630(13) 0.4049(3) 0.0438(7) Uani 1 1 d .
C10 C 0.7789(4) 0.4033(2) 0.4441(4) 0.0974(17) Uani 1 1 d .
H10A H 0.8455 0.4385 0.4270 0.146 Uiso 1 1 calc R
H10B H 0.8001 0.3616 0.4040 0.146 Uiso 1 1 calc R
H10C H 0.7848 0.3950 0.5267 0.146 Uiso 1 1 calc R
C11 C 0.5046(4) 0.33858(13) 0.5174(3) 0.0554(9) Uani 1 1 d .
H11A H 0.4194 0.3434 0.5581 0.066 Uiso 1 1 calc R
H11B H 0.5846 0.3391 0.5755 0.066 Uiso 1 1 calc R
C12 C 0.5006(3) 0.26982(13) 0.4550(3) 0.0490(8) Uani 1 1 d .
H12A H 0.5867 0.2639 0.4160 0.059 Uiso 1 1 calc R
H12B H 0.4214 0.2690 0.3961 0.059 Uiso 1 1 calc R
C13 C 0.4859(4) 0.21087(13) 0.5408(3) 0.0514(8) Uani 1 1 d .
H13A H 0.5654 0.2121 0.5994 0.062 Uiso 1 1 calc R
H13B H 0.4005 0.2177 0.5804 0.062 Uiso 1 1 calc R
C14 C 0.4801(3) 0.14063(13) 0.4832(2) 0.0470(7) Uani 1 1 d .
H14A H 0.3994 0.1386 0.4259 0.056 Uiso 1 1 calc R
H14B H 0.5648 0.1337 0.4426 0.056 Uiso 1 1 calc R
C15 C 0.3481(3) 0.05579(12) 0.6002(2) 0.0361(6) Uani 1 1 d .
C16 C 0.2048(3) 0.07095(17) 0.5475(3) 0.0616(9) Uani 1 1 d .
H16A H 0.1414 0.0351 0.5676 0.092 Uiso 1 1 calc R
H16B H 0.2063 0.0733 0.4641 0.092 Uiso 1 1 calc R
H16C H 0.1735 0.1143 0.5765 0.092 Uiso 1 1 calc R
C17 C 0.5224(3) 0.01093(13) 0.7073(3) 0.0406(7) Uani 1 1 d .
H17 H 0.5731 -0.0162 0.7627 0.049 Uiso 1 1 calc R
C18 C 0.5790(3) 0.05742(14) 0.6377(3) 0.0452(7) Uani 1 1 d .
H18 H 0.6742 0.0684 0.6361 0.054 Uiso 1 1 calc R

loop_
_atom_site_aniso_label
_atom_site_aniso_U_11
_atom_site_aniso_U_22
_atom_site_aniso_U_33
_atom_site_aniso_U_23
_atom_site_aniso_U_13
_atom_site_aniso_U_12
Zn1 0.03555(19) 0.02131(16) 0.03620(19) -0.00022(12) 0.00645(13) 0.00067(12)
S1 0.0549(5) 0.0348(4) 0.0414(4) 0.0069(3) 0.0150(3) 0.0096(3)
O1 0.0768(16) 0.0548(13) 0.0649(16) 0.0065(11) 0.0182(13) 0.0300(12)
O2 0.0557(13) 0.0450(11) 0.0566(14) 0.0187(10) 0.0077(11) 0.0170(10)
O3 0.127(2) 0.0590(14) 0.0515(15) 0.0238(11) 0.0392(15) 0.0389(14)
O4 0.0495(12) 0.0361(10) 0.0465(12) 0.0078(9) 0.0055(10) 0.0111(9)
N1 0.0356(13) 0.0266(10) 0.0476(14) 0.0054(10) 0.0064(11) -0.0011(9)
N2 0.0546(15) 0.0247(11) 0.0554(16) 0.0076(10) 0.0189(13) -0.0027(10)
N3 0.0501(14) 0.0253(11) 0.0415(14) 0.0052(9) 0.0132(11) -0.0018(10)
N4 0.0357(13) 0.0254(11) 0.0410(14) 0.0064(9) 0.0049(10) -0.0001(9)
C1 0.0356(16) 0.0342(14) 0.0504(19) 0.0047(13) 0.0040(14) 0.0023(12)
C2 0.0358(15) 0.0335(14) 0.0383(16) 0.0055(11) 0.0025(12) 0.0014(11)
C3 0.066(2) 0.0511(18) 0.0352(17) 0.0094(13) 0.0099(15) 0.0181(15)
C4 0.059(2) 0.0470(17) 0.0427(18) 0.0054(13) 0.0125(15) 0.0212(14)
C5 0.0373(15) 0.0304(13) 0.0388(16) 0.0043(11) 0.0046(12) 0.0028(11)
C6 0.0485(17) 0.0329(14) 0.0418(17) 0.0087(12) 0.0075(14) 0.0022(12)
C7 0.0368(17) 0.0424(17) 0.076(2) 0.0167(16) 0.0021(16) 0.0000(13)
C8 0.0399(18) 0.0449(17) 0.093(3) 0.0143(17) 0.0136(18) -0.0062(14)
C9 0.0435(17) 0.0307(14) 0.058(2) 0.0098(13) 0.0101(15) 0.0026(12)
C10 0.057(2) 0.093(3) 0.141(4) 0.073(3) 0.006(3) 0.012(2)
C11 0.080(2) 0.0308(15) 0.059(2) 0.0109(13) 0.0255(18) -0.0048(15)
C12 0.068(2) 0.0298(14) 0.0517(19) 0.0083(13) 0.0224(16) -0.0040(14)
C13 0.080(2) 0.0289(14) 0.0486(19) 0.0057(13) 0.0234(17) -0.0009(14)
C14 0.071(2) 0.0301(14) 0.0416(17) 0.0110(12) 0.0171(15) -0.0044(14)
C15 0.0444(16) 0.0233(12) 0.0408(16) 0.0026(11) 0.0053(13) 0.0008(11)
C16 0.055(2) 0.0541(19) 0.074(3) 0.0238(17) -0.0036(18) 0.0068(16)
C17 0.0379(16) 0.0337(14) 0.0498(18) 0.0108(12) 0.0011(14) -0.0002(12)
C18 0.0400(16) 0.0407(16) 0.056(2) 0.0059(13) 0.0100(15) -0.0058(13)

loop_
_atom_type_symbol
_atom_type_description
_atom_type_scat_dispersion_real
_atom_type_scat_dispersion_imag
_atom_type_scat_source
C C 0.0033 0.0016 'International Tables Vol C Tables 4.2.6.8 and 6.1.1.4'
H H 0.0000 0.0000 'International Tables Vol C Tables 4.2.6.8 and 6.1.1.4'
N N 0.0061 0.0033 'International Tables Vol C Tables 4.2.6.8 and 6.1.1.4'
O O 0.0106 0.0060 'International Tables Vol C Tables 4.2.6.8 and 6.1.1.4'
S S 0.1246 0.1234 'International Tables Vol C Tables 4.2.6.8 and 6.1.1.4'
Zn Zn 0.2839 1.4301 'International Tables Vol C Tables 4.2.6.8 and 6.1.1.4'

loop_
_geom_angle_atom_site_label_1
_geom_angle_atom_site_label_2
_geom_angle_atom_site_label_3
_geom_angle
_geom_angle_site_symmetry_1
_geom_angle_site_symmetry_3
O2 Zn1 O4 103.21(9) . 4_676
O2 Zn1 N4 126.78(9) . 4_665
O4 Zn1 N4 113.75(8) 4_676 4_665
O2 Zn1 N1 99.42(9) . .
O4 Zn1 N1 103.19(9) 4_676 .
N4 Zn1 N1 107.40(9) 4_665 .
C2 S1 C5 91.87(13) . .
C1 O2 Zn1 120.63(18) . .
C6 O4 Zn1 108.81(17) . 4_575
C9 N1 C7 106.2(2) . .
C9 N1 Zn1 127.93(19) . .
C7 N1 Zn1 125.59(18) . .
C9 N2 C8 107.5(2) . .
C9 N2 C11 127.1(3) . .
C8 N2 C11 125.4(3) . .
C15 N3 C18 108.1(2) . .
C15 N3 C14 126.5(2) . .
C18 N3 C14 125.4(2) . .
C15 N4 C17 106.5(2) . .
C15 N4 Zn1 126.18(19) . 4_566
C17 N4 Zn1 127.25(17) . 4_566
O1 C1 O2 126.0(3) . .
O1 C1 C2 119.1(3) . .
O2 C1 C2 115.0(2) . .
C3 C2 C1 127.8(3) . .
C3 C2 S1 111.3(2) . .
C1 C2 S1 120.9(2) . .
C2 C3 C4 112.5(3) . .
C2 C3 H3 123.7 . .
C4 C3 H3 123.7 . .
C5 C4 C3 113.2(3) . .
C5 C4 H4 123.4 . .
C3 C4 H4 123.4 . .
C4 C5 C6 129.4(2) . .
C4 C5 S1 111.1(2) . .
C6 C5 S1 119.5(2) . .
O3 C6 O4 124.6(3) . .
O3 C6 C5 119.3(3) . .
O4 C6 C5 116.1(2) . .
C8 C7 N1 109.4(3) . .
C8 C7 H7 125.3 . .
N1 C7 H7 125.3 . .
C7 C8 N2 106.5(3) . .
C7 C8 H8 126.7 . .
N2 C8 H8 126.7 . .
N1 C9 N2 110.4(2) . .
N1 C9 C10 125.0(3) . .
N2 C9 C10 124.6(3) . .
C9 C10 H10A 109.5 . .
C9 C10 H10B 109.5 . .
H10A C10 H10B 109.5 . .
C9 C10 H10C 109.5 . .
H10A C10 H10C 109.5 . .
H10B C10 H10C 109.5 . .
N2 C11 C12 113.4(3) . .
N2 C11 H11A 108.9 . .
C12 C11 H11A 108.9 . .
N2 C11 H11B 108.9 . .
C12 C11 H11B 108.9 . .
H11A C11 H11B 107.7 . .
C11 C12 C13 110.8(3) . .
C11 C12 H12A 109.5 . .
C13 C12 H12A 109.5 . .
C11 C12 H12B 109.5 . .
C13 C12 H12B 109.5 . .
H12A C12 H12B 108.1 . .
C14 C13 C12 113.2(3) . .
C14 C13 H13A 108.9 . .
C12 C13 H13A 108.9 . .
C14 C13 H13B 108.9 . .
C12 C13 H13B 108.9 . .
H13A C13 H13B 107.8 . .
N3 C14 C13 111.2(2) . .
N3 C14 H14A 109.4 . .
C13 C14 H14A 109.4 . .
N3 C14 H14B 109.4 . .
C13 C14 H14B 109.4 . .
H14A C14 H14B 108.0 . .
N4 C15 N3 109.4(2) . .
N4 C15 C16 125.0(3) . .
N3 C15 C16 125.6(2) . .
C15 C16 H16A 109.5 . .
C15 C16 H16B 109.5 . .
H16A C16 H16B 109.5 . .
C15 C16 H16C 109.5 . .
H16A C16 H16C 109.5 . .
H16B C16 H16C 109.5 . .
C18 C17 N4 109.8(2) . .
C18 C17 H17 125.1 . .
N4 C17 H17 125.1 . .
C17 C18 N3 106.2(2) . .
C17 C18 H18 126.9 . .
N3 C18 H18 126.9 . .

loop_
_geom_bond_atom_site_label_1
_geom_bond_atom_site_label_2
_geom_bond_distance
_geom_bond_site_symmetry_2
Zn1 O2 1.9375(18) .
Zn1 O4 1.9805(19) 4_676
Zn1 N4 1.987(2) 4_665
Zn1 N1 2.030(2) .
S1 C2 1.710(3) .
S1 C5 1.717(3) .
O1 C1 1.224(3) .
O2 C1 1.273(3) .
O3 C6 1.221(3) .
O4 C6 1.273(3) .
O4 Zn1 1.9805(19) 4_575
N1 C9 1.323(3) .
N1 C7 1.369(3) .
N2 C9 1.346(3) .
N2 C8 1.362(4) .
N2 C11 1.467(3) .
N3 C15 1.351(3) .
N3 C18 1.369(4) .
N3 C14 1.471(3) .
N4 C15 1.333(3) .
N4 C17 1.368(3) .
N4 Zn1 1.987(2) 4_566
C1 C2 1.484(4) .
C2 C3 1.356(4) .
C3 C4 1.413(4) .
C3 H3 0.9300 .
C4 C5 1.345(4) .
C4 H4 0.9300 .
C5 C6 1.489(4) .
C7 C8 1.350(4) .
C7 H7 0.9300 .
C8 H8 0.9300 .
C9 C10 1.473(4) .
C10 H10A 0.9600 .
C10 H10B 0.9600 .
C10 H10C 0.9600 .
C11 C12 1.512(4) .
C11 H11A 0.9700 .
C11 H11B 0.9700 .
C12 C13 1.522(4) .
C12 H12A 0.9700 .
C12 H12B 0.9700 .
C13 C14 1.513(4) .
C13 H13A 0.9700 .
C13 H13B 0.9700 .
C14 H14A 0.9700 .
C14 H14B 0.9700 .
C15 C16 1.473(4) .
C16 H16A 0.9600 .
C16 H16B 0.9600 .
C16 H16C 0.9600 .
C17 C18 1.345(4) .
C17 H17 0.9300 .
C18 H18 0.9300 .
